data_4122214
loop_
_publ_author_name
'Arnold, Polly L.'
'Stevens, Charlotte J.'
'Farnaby, Joy H.'
'Gardiner, Michael G.'
'Nichol, Gary S.'
'Love, Jason B.'

_publ_section_title
;
 New Chemistry from an Old Reagent: Mono- and Dinuclear Macrocyclic
 Uranium(III) Complexes from [U(BH4)3(THF)2].
;
_journal_issue 29
_journal_name_full 'Journal of the American Chemical Society'
_journal_page_first 10218
_journal_page_last 10221
_journal_paper_doi 10.1021/ja504835a
_journal_volume 136
_journal_year 2014
_chemical_formula_moiety 'C88 H90 B3 N14 Na1 U2, 3(C5 H5 N1)'
_chemical_formula_sum 'C103 H105 B3 N17 Na U2'
_chemical_formula_weight 2112.52
_chemical_name_systematic
;
 ?
;
_space_group_IT_number 2
_symmetry_cell_setting triclinic
_symmetry_space_group_name_Hall '-P 1'
_symmetry_space_group_name_H-M 'P -1'
_atom_sites_solution_hydrogens geom
_atom_sites_solution_primary direct
_atom_sites_solution_secondary difmap
_audit_creation_method SHELXL-97
_cell_angle_alpha 103.397(2)
_cell_angle_beta 101.111(2)
_cell_angle_gamma 99.360(2)
_cell_formula_units_Z 2
_cell_length_a 11.6073(2)
_cell_length_b 16.4500(3)
_cell_length_c 26.2923(6)
_cell_measurement_reflns_used 13257
_cell_measurement_temperature 170(2)
_cell_measurement_theta_max 26.9660
_cell_measurement_theta_min 3.4020
_cell_volume 4677.75(18)
_computing_cell_refinement
;
CrysAlisPro, Agilent Technologies,
Version 1.171.36.24 (release 03-12-2012 CrysAlis171 .NET)
(compiled Dec  3 2012,18:21:49)
;
_computing_data_collection
;
CrysAlisPro, Agilent Technologies,
Version 1.171.36.24 (release 03-12-2012 CrysAlis171 .NET)
(compiled Dec  3 2012,18:21:49)
;
_computing_data_reduction
;
CrysAlisPro, Agilent Technologies,
Version 1.171.36.24 (release 03-12-2012 CrysAlis171 .NET)
(compiled Dec  3 2012,18:21:49)
;
_computing_molecular_graphics ORTEP
_computing_publication_material MERCURY
_computing_structure_refinement 'SHELXL-97 (Sheldrick, 2008)'
_computing_structure_solution SUPERFLIP
_diffrn_ambient_temperature 170(2)
_diffrn_detector_area_resol_mean 16.1042
_diffrn_measured_fraction_theta_full 0.998
_diffrn_measured_fraction_theta_max 0.998
_diffrn_measurement_device_type 'Xcalibur, Eos'
_diffrn_measurement_method '\w scans'
_diffrn_radiation_monochromator graphite
_diffrn_radiation_source 'fine-focus sealed tube'
_diffrn_radiation_type MoK\a
_diffrn_radiation_wavelength 0.71073
_diffrn_reflns_av_R_equivalents 0.0549
_diffrn_reflns_av_sigmaI/netI 0.0643
_diffrn_reflns_limit_h_max 14
_diffrn_reflns_limit_h_min -14
_diffrn_reflns_limit_k_max 20
_diffrn_reflns_limit_k_min -20
_diffrn_reflns_limit_l_max 32
_diffrn_reflns_limit_l_min -32
_diffrn_reflns_number 68401
_diffrn_reflns_theta_full 26.37
_diffrn_reflns_theta_max 26.37
_diffrn_reflns_theta_min 2.84
_exptl_absorpt_coefficient_mu 3.520
_exptl_absorpt_correction_T_max 1.00000
_exptl_absorpt_correction_T_min 0.52626
_exptl_absorpt_correction_type multi-scan
_exptl_absorpt_process_details
;
CrysAlisPro, Agilent Technologies,
Version 1.171.36.24 (release 03-12-2012 CrysAlis171 .NET)
(compiled Dec  3 2012,18:21:49)
Empirical absorption correction using spherical harmonics,
 implemented in SCALE3 ABSPACK scaling algorithm.
;
_exptl_crystal_colour BROWN
_exptl_crystal_density_diffrn 1.500
_exptl_crystal_density_method 'not measured'
_exptl_crystal_description PLATE
_exptl_crystal_F_000 2104
_exptl_crystal_size_max 0.6357
_exptl_crystal_size_mid 0.1992
_exptl_crystal_size_min 0.0232
_refine_diff_density_max 2.344
_refine_diff_density_min -0.833
_refine_diff_density_rms 0.121
_refine_ls_extinction_method none
_refine_ls_goodness_of_fit_ref 1.057
_refine_ls_hydrogen_treatment mixed
_refine_ls_matrix_type full
_refine_ls_number_parameters 1172
_refine_ls_number_reflns 19119
_refine_ls_number_restraints 180
_refine_ls_restrained_S_all 1.056
_refine_ls_R_factor_all 0.0750
_refine_ls_R_factor_gt 0.0428
_refine_ls_shift/su_max 0.016
_refine_ls_shift/su_mean 0.000
_refine_ls_structure_factor_coef Fsqd
_refine_ls_weighting_details 'calc w=1/[\s^2^(Fo^2^)+(0.0333P)^2^+6.0556P] where P=(Fo^2^+2Fc^2^)/3'
_refine_ls_weighting_scheme calc
_refine_ls_wR_factor_gt 0.0816
_refine_ls_wR_factor_ref 0.0922
_reflns_number_gt 13698
_reflns_number_total 19119
_reflns_threshold_expression >2\s(I)
_cod_data_source_file ja504835a_si_002.cif
_cod_data_source_block '[Na(py)4][(UBH4)2(u-BH4)L(A)(py)2]'
_cod_depositor_comments
;
The following automatic conversions were performed:

'_symmetry_cell_setting' value 'TRICLINIC' changed to 'triclinic'
according to
/usr/data/users/saulius/crontab/automatic-downloads/rss-feeds/ACS/lib/dictionaries/cif_core.dic
dictionary named 'cif_core.dic' version 2.4.2 from 2011-04-26.

Automatic conversion script
Id: cif_fix_values 2281 2013-09-26 08:29:07Z andrius 

 Adding full bibliography for 4122212--4122215.cif.
;
_cod_original_cell_volume 4677.74(16)
_cod_database_code 4122214

loop_
_symmetry_equiv_pos_as_xyz
'x, y, z'
'-x, -y, -z'

loop_
_atom_site_label
_atom_site_type_symbol
_atom_site_fract_x
_atom_site_fract_y
_atom_site_fract_z
_atom_site_U_iso_or_equiv
_atom_site_adp_type
_atom_site_occupancy
_atom_site_symmetry_multiplicity
_atom_site_calc_flag
_atom_site_refinement_flags
_atom_site_disorder_assembly
_atom_site_disorder_group
C1 C 0.8876(5) 0.0758(4) 0.2307(2) 0.0363(14) Uani 1 1 d . . .
H1 H 0.9634 0.0652 0.2261 0.044 Uiso 1 1 calc R . .
C2 C 0.7904(5) 0.0509(4) 0.1851(2) 0.0337(13) Uani 1 1 d . . .
C3 C 0.7901(6) 0.0180(5) 0.1311(3) 0.057(2) Uani 1 1 d . . .
H3 H 0.8567 0.0042 0.1176 0.069 Uiso 1 1 calc R . .
C4 C 0.6766(6) 0.0092(4) 0.1014(2) 0.0508(18) Uani 1 1 d . . .
H4 H 0.6496 -0.0116 0.0634 0.061 Uiso 1 1 calc R . .
C5 C 0.6067(5) 0.0366(4) 0.1374(2) 0.0315(13) Uani 1 1 d . . .
C6 C 0.4737(5) 0.0354(3) 0.1229(2) 0.0303(13) Uani 1 1 d . . .
C7 C 0.4018(5) -0.0511(4) 0.1267(2) 0.0407(15) Uani 1 1 d . . .
H7A H 0.4256 -0.0545 0.1642 0.049 Uiso 1 1 calc R . .
H7B H 0.3152 -0.0502 0.1190 0.049 Uiso 1 1 calc R . .
C8 C 0.4181(7) -0.1321(4) 0.0893(3) 0.0598(19) Uani 1 1 d . . .
H8A H 0.3698 -0.1823 0.0951 0.090 Uiso 1 1 calc R . .
H8B H 0.5031 -0.1350 0.0971 0.090 Uiso 1 1 calc R . .
H8C H 0.3918 -0.1310 0.0518 0.090 Uiso 1 1 calc R . .
C9 C 0.4363(5) 0.0423(4) 0.0646(2) 0.0400(15) Uani 1 1 d . . .
H9A H 0.4571 -0.0054 0.0399 0.048 Uiso 1 1 calc R . .
H9B H 0.3480 0.0359 0.0545 0.048 Uiso 1 1 calc R . .
C10 C 0.4968(6) 0.1273(4) 0.0569(2) 0.0521(17) Uani 1 1 d . . .
H10A H 0.4695 0.1278 0.0193 0.078 Uiso 1 1 calc R . .
H10B H 0.5843 0.1336 0.0659 0.078 Uiso 1 1 calc R . .
H10C H 0.4751 0.1749 0.0806 0.078 Uiso 1 1 calc R . .
C11 C 0.4320(5) 0.1055(3) 0.1594(2) 0.0303(13) Uani 1 1 d . . .
C12 C 0.3343(5) 0.1414(4) 0.1444(2) 0.0435(16) Uani 1 1 d . . .
H12 H 0.2859 0.1303 0.1090 0.052 Uiso 1 1 calc R . .
C13 C 0.3207(5) 0.1957(4) 0.1902(2) 0.0442(16) Uani 1 1 d . . .
H13 H 0.2618 0.2294 0.1924 0.053 Uiso 1 1 calc R . .
C14 C 0.4103(5) 0.1917(4) 0.2329(2) 0.0315(13) Uani 1 1 d . . .
C15 C 0.4347(5) 0.2339(4) 0.2878(2) 0.0315(13) Uani 1 1 d . . .
H15 H 0.3865 0.2723 0.2998 0.038 Uiso 1 1 calc R . .
C16 C 0.5399(4) 0.2673(3) 0.3783(2) 0.0273(12) Uani 1 1 d . . .
C17 C 0.5172(5) 0.2223(4) 0.4143(2) 0.0344(13) Uani 1 1 d . . .
H17 H 0.4892 0.1619 0.4023 0.041 Uiso 1 1 calc R . .
C18 C 0.5354(5) 0.2653(4) 0.4694(2) 0.0415(15) Uani 1 1 d . . .
H18 H 0.5193 0.2331 0.4939 0.050 Uiso 1 1 calc R . .
C19 C 0.5751(5) 0.3511(4) 0.4880(2) 0.0380(14) Uani 1 1 d . . .
H19 H 0.5851 0.3785 0.5251 0.046 Uiso 1 1 calc R . .
C20 C 0.6018(5) 0.4006(4) 0.4523(2) 0.0299(13) Uani 1 1 d . . .
C21 C 0.5848(4) 0.3583(3) 0.3960(2) 0.0271(12) Uani 1 1 d . . .
C22 C 0.6146(4) 0.4069(3) 0.3618(2) 0.0267(12) Uani 1 1 d . . .
H22 H 0.6041 0.3787 0.3248 0.032 Uiso 1 1 calc R . .
C23 C 0.6461(5) 0.4883(4) 0.4700(2) 0.0364(14) Uani 1 1 d . . .
H23 H 0.6560 0.5163 0.5070 0.044 Uiso 1 1 calc R . .
C24 C 0.6767(5) 0.5371(4) 0.4362(2) 0.0311(13) Uani 1 1 d . . .
C25 C 0.6592(4) 0.4948(3) 0.3795(2) 0.0273(12) Uani 1 1 d . . .
C26 C 0.7248(5) 0.6268(4) 0.4544(2) 0.0446(16) Uani 1 1 d . . .
H26 H 0.7339 0.6560 0.4911 0.053 Uiso 1 1 calc R . .
C27 C 0.7573(6) 0.6709(4) 0.4208(3) 0.0482(17) Uani 1 1 d . . .
H27 H 0.7914 0.7306 0.4342 0.058 Uiso 1 1 calc R . .
C28 C 0.7417(5) 0.6303(4) 0.3657(2) 0.0410(15) Uani 1 1 d . . .
H28 H 0.7655 0.6630 0.3426 0.049 Uiso 1 1 calc R . .
C29 C 0.6932(5) 0.5448(4) 0.3449(2) 0.0318(13) Uani 1 1 d . . .
C30 C 0.5746(5) 0.4786(3) 0.2576(2) 0.0331(13) Uani 1 1 d . . .
H30 H 0.5076 0.4815 0.2732 0.040 Uiso 1 1 calc R . .
C31 C 0.5526(5) 0.4438(4) 0.2015(2) 0.0360(14) Uani 1 1 d . . .
C32 C 0.4445(5) 0.4011(4) 0.1645(3) 0.0504(17) Uani 1 1 d . . .
H32 H 0.3670 0.3920 0.1717 0.060 Uiso 1 1 calc R . .
C33 C 0.4716(6) 0.3746(4) 0.1155(2) 0.0466(16) Uani 1 1 d . . .
H33 H 0.4164 0.3427 0.0825 0.056 Uiso 1 1 calc R . .
C34 C 0.5952(5) 0.4032(4) 0.1232(2) 0.0326(13) Uani 1 1 d . . .
C35 C 0.6698(5) 0.3907(4) 0.0814(2) 0.0337(13) Uani 1 1 d . . .
C36 C 0.5907(6) 0.3388(4) 0.0253(2) 0.0460(16) Uani 1 1 d . . .
H36A H 0.6444 0.3197 0.0021 0.055 Uiso 1 1 calc R . .
H36B H 0.5410 0.2869 0.0294 0.055 Uiso 1 1 calc R . .
C37 C 0.5081(7) 0.3842(5) -0.0036(3) 0.064(2) Uani 1 1 d . . .
H37A H 0.4624 0.3454 -0.0385 0.096 Uiso 1 1 calc R . .
H37B H 0.5558 0.4347 -0.0094 0.096 Uiso 1 1 calc R . .
H37C H 0.4523 0.4021 0.0182 0.096 Uiso 1 1 calc R . .
C38 C 0.7324(6) 0.4794(4) 0.0794(2) 0.0461(16) Uani 1 1 d . . .
H38A H 0.6702 0.5111 0.0691 0.055 Uiso 1 1 calc R . .
H38B H 0.7812 0.5116 0.1159 0.055 Uiso 1 1 calc R . .
C39 C 0.8137(7) 0.4760(5) 0.0399(3) 0.074(2) Uani 1 1 d . . .
H39A H 0.8506 0.5344 0.0407 0.112 Uiso 1 1 calc R . .
H39B H 0.7657 0.4455 0.0035 0.112 Uiso 1 1 calc R . .
H39C H 0.8768 0.4459 0.0503 0.112 Uiso 1 1 calc R . .
C40 C 0.7667(5) 0.3431(4) 0.0992(2) 0.0344(13) Uani 1 1 d . . .
C41 C 0.7897(6) 0.2678(4) 0.0706(3) 0.0515(17) Uani 1 1 d . . .
H41 H 0.7460 0.2342 0.0356 0.062 Uiso 1 1 calc R . .
C42 C 0.8876(6) 0.2506(4) 0.1021(3) 0.0549(19) Uani 1 1 d . . .
H42 H 0.9238 0.2030 0.0934 0.066 Uiso 1 1 calc R . .
C43 C 0.9223(5) 0.3170(4) 0.1492(2) 0.0374(14) Uani 1 1 d . . .
C44 C 1.0185(5) 0.3325(4) 0.1944(2) 0.0384(14) Uani 1 1 d . . .
H44 H 1.0735 0.2955 0.1933 0.046 Uiso 1 1 calc R . .
C45 C 1.1361(5) 0.4064(4) 0.2803(2) 0.0296(12) Uani 1 1 d . . .
C46 C 1.2220(5) 0.4806(4) 0.2945(2) 0.0400(15) Uani 1 1 d . . .
H46 H 1.2150 0.5208 0.2740 0.048 Uiso 1 1 calc R . .
C47 C 1.3209(5) 0.4985(4) 0.3392(2) 0.0405(15) Uani 1 1 d . . .
H47 H 1.3795 0.5503 0.3480 0.049 Uiso 1 1 calc R . .
C48 C 1.3335(5) 0.4443(4) 0.3694(2) 0.0347(14) Uani 1 1 d . . .
H48 H 1.4007 0.4582 0.3993 0.042 Uiso 1 1 calc R . .
C49 C 1.2476(5) 0.3656(4) 0.3573(2) 0.0283(12) Uani 1 1 d . . .
C50 C 1.1469(4) 0.3450(3) 0.3111(2) 0.0263(12) Uani 1 1 d . . .
C51 C 1.2589(5) 0.3071(4) 0.3873(2) 0.0306(13) Uani 1 1 d . . .
H51 H 1.3268 0.3200 0.4168 0.037 Uiso 1 1 calc R . .
C52 C 1.0624(4) 0.2683(3) 0.2995(2) 0.0266(12) Uani 1 1 d . . .
H52 H 0.9953 0.2547 0.2695 0.032 Uiso 1 1 calc R . .
C53 C 1.1764(5) 0.2308(4) 0.3765(2) 0.0310(13) Uani 1 1 d . . .
C54 C 1.0746(4) 0.2110(3) 0.3310(2) 0.0281(12) Uani 1 1 d . . .
C55 C 1.1889(5) 0.1724(4) 0.4085(2) 0.0421(15) Uani 1 1 d . . .
H55 H 1.2572 0.1844 0.4377 0.050 Uiso 1 1 calc R . .
C56 C 1.1043(6) 0.1005(4) 0.3975(3) 0.0484(17) Uani 1 1 d . . .
H56 H 1.1128 0.0625 0.4196 0.058 Uiso 1 1 calc R . .
C57 C 1.0019(5) 0.0799(4) 0.3533(3) 0.0420(15) Uani 1 1 d . . .
H57 H 0.9435 0.0285 0.3464 0.050 Uiso 1 1 calc R . .
C58 C 0.9864(5) 0.1322(3) 0.3211(2) 0.0301(13) Uani 1 1 d . . .
C59 C 0.7667(6) 0.1404(4) 0.4196(2) 0.0512(17) Uani 1 1 d . . .
H59 H 0.7022 0.0916 0.4089 0.061 Uiso 1 1 calc R . .
C60 C 0.8394(7) 0.1607(6) 0.4702(3) 0.071(2) Uani 1 1 d . . .
H60 H 0.8224 0.1285 0.4946 0.085 Uiso 1 1 calc R . .
C61 C 0.9342(8) 0.2259(6) 0.4851(3) 0.073(2) Uani 1 1 d . . .
H61 H 0.9882 0.2387 0.5194 0.088 Uiso 1 1 calc R . .
C62 C 0.9529(6) 0.2736(5) 0.4509(3) 0.060(2) Uani 1 1 d . . .
H62 H 1.0202 0.3204 0.4607 0.072 Uiso 1 1 calc R . .
C63 C 0.8725(6) 0.2534(4) 0.4013(2) 0.0434(15) Uani 1 1 d . . .
H63 H 0.8831 0.2898 0.3785 0.052 Uiso 1 1 calc R . .
C64 C 0.9505(6) 0.4703(4) 0.3779(2) 0.0509(17) Uani 1 1 d U . .
H64 H 0.8936 0.4172 0.3651 0.061 Uiso 1 1 calc R . .
C65 C 1.0116(8) 0.4956(6) 0.4303(3) 0.079(2) Uani 1 1 d U . .
H65 H 0.9898 0.4637 0.4542 0.095 Uiso 1 1 calc R . .
C66 C 1.0995(8) 0.5630(7) 0.4486(3) 0.083(3) Uani 1 1 d U . .
H66 H 1.1473 0.5775 0.4844 0.099 Uiso 1 1 calc R . .
C67 C 1.1199(7) 0.6099(6) 0.4161(3) 0.080(3) Uani 1 1 d U . .
H67 H 1.1832 0.6596 0.4286 0.096 Uiso 1 1 calc R . .
C68 C 1.0520(6) 0.5891(5) 0.3643(3) 0.062(2) Uani 1 1 d U . .
H68 H 1.0653 0.6268 0.3426 0.074 Uiso 1 1 calc R . .
C69 C 1.1089(7) 0.5500(5) 0.1369(3) 0.067(2) Uani 1 1 d . . .
H69 H 1.0405 0.5183 0.1439 0.081 Uiso 1 1 calc R . .
C70 C 1.2003(7) 0.5113(5) 0.1303(3) 0.074(2) Uani 1 1 d . . .
H70 H 1.1960 0.4543 0.1328 0.089 Uiso 1 1 calc R . .
C71 C 1.2996(8) 0.5553(6) 0.1201(3) 0.076(2) Uani 1 1 d . . .
H71 H 1.3661 0.5298 0.1158 0.091 Uiso 1 1 calc R . .
C72 C 1.3013(7) 0.6368(5) 0.1162(3) 0.069(2) Uani 1 1 d . . .
H72 H 1.3678 0.6688 0.1080 0.083 Uiso 1 1 calc R . .
C73 C 1.2046(7) 0.6710(5) 0.1243(3) 0.068(2) Uani 1 1 d . . .
H73 H 1.2077 0.7284 0.1228 0.081 Uiso 1 1 calc R . .
C74 C 0.6819(7) 0.6803(5) 0.1844(3) 0.060(2) Uani 1 1 d . . .
H74 H 0.6898 0.6225 0.1787 0.071 Uiso 1 1 calc R . .
C75 C 0.5853(7) 0.7010(5) 0.2022(3) 0.064(2) Uani 1 1 d . . .
H75 H 0.5289 0.6595 0.2098 0.077 Uiso 1 1 calc R . .
C76 C 0.5719(7) 0.7852(5) 0.2089(3) 0.071(2) Uani 1 1 d . . .
H76 H 0.5047 0.8022 0.2205 0.086 Uiso 1 1 calc R . .
C77 C 0.6553(7) 0.8420(5) 0.1988(3) 0.061(2) Uani 1 1 d . . .
H77 H 0.6481 0.8997 0.2028 0.073 Uiso 1 1 calc R . .
C78 C 0.7506(6) 0.8149(5) 0.1825(3) 0.061(2) Uani 1 1 d . . .
H78 H 0.8104 0.8561 0.1766 0.073 Uiso 1 1 calc R . .
C79 C 0.8210(9) 0.7778(7) 0.0504(4) 0.100(3) Uani 1 1 d . . .
H79 H 0.7819 0.8031 0.0766 0.120 Uiso 1 1 calc R . .
C80 C 0.7881(9) 0.7845(7) -0.0013(4) 0.099(3) Uani 1 1 d . . .
H80 H 0.7287 0.8157 -0.0101 0.119 Uiso 1 1 calc R . .
C81 C 0.8385(10) 0.7478(8) -0.0388(5) 0.119(4) Uani 1 1 d . . .
H81 H 0.8179 0.7536 -0.0743 0.143 Uiso 1 1 calc R . .
C82 C 0.9171(11) 0.7033(7) -0.0259(4) 0.109(3) Uani 1 1 d . . .
H82 H 0.9489 0.6724 -0.0531 0.131 Uiso 1 1 calc R . .
C83 C 0.9536(8) 0.7003(6) 0.0246(4) 0.092(3) Uani 1 1 d . . .
H83 H 1.0161 0.6712 0.0326 0.111 Uiso 1 1 calc R . .
C84 C 1.1071(9) 0.9164(6) 0.1797(4) 0.100(3) Uani 1 1 d U . .
H84 H 1.0743 0.9071 0.1423 0.120 Uiso 1 1 calc R . .
C85 C 1.1802(11) 0.9939(7) 0.2079(5) 0.114(4) Uani 1 1 d U . .
H85 H 1.1978 1.0367 0.1900 0.137 Uiso 1 1 calc R . .
C86 C 1.2267(10) 1.0098(8) 0.2603(6) 0.120(4) Uani 1 1 d U . .
H86 H 1.2757 1.0638 0.2811 0.144 Uiso 1 1 calc R . .
C87 C 1.2023(12) 0.9488(8) 0.2814(6) 0.157(5) Uani 1 1 d U . .
H87 H 1.2387 0.9564 0.3183 0.188 Uiso 1 1 calc R . .
C88 C 1.1276(11) 0.8747(7) 0.2535(5) 0.141(5) Uani 1 1 d U . .
H88 H 1.1073 0.8339 0.2725 0.169 Uiso 1 1 calc R . .
C89 C 0.1010(12) 0.0766(6) 0.5667(4) 0.089(3) Uani 1 1 d . . .
H89 H 0.1049 0.0424 0.5329 0.107 Uiso 1 1 calc R . .
C90 C 0.1967(9) 0.0982(6) 0.6058(5) 0.088(3) Uani 1 1 d . . .
H90 H 0.2677 0.0796 0.6002 0.106 Uiso 1 1 calc R . .
C91 C 0.1951(11) 0.1467(7) 0.6541(4) 0.100(4) Uani 1 1 d . . .
H91 H 0.2633 0.1613 0.6837 0.120 Uiso 1 1 calc R . .
C92 C 0.0935(15) 0.1740(6) 0.6595(5) 0.107(4) Uani 1 1 d . . .
H92 H 0.0898 0.2102 0.6928 0.129 Uiso 1 1 calc R . .
C93 C -0.0033(11) 0.1492(8) 0.6169(7) 0.106(4) Uani 1 1 d . . .
H93 H -0.0748 0.1686 0.6206 0.127 Uiso 1 1 calc R . .
C94 C 0.3696(14) 0.7707(7) 0.3898(5) 0.155(6) Uani 1 1 d D . .
H94 H 0.3647 0.7925 0.4259 0.186 Uiso 1 1 calc R . .
C95 C 0.4704(11) 0.7525(6) 0.3809(5) 0.109(4) Uani 1 1 d D . .
H95 H 0.5394 0.7624 0.4095 0.131 Uiso 1 1 calc R . .
C96 C 0.4722(11) 0.7189(6) 0.3288(6) 0.108(4) Uani 1 1 d D . .
H96 H 0.5437 0.7058 0.3198 0.129 Uiso 1 1 calc R . .
C97 C 0.3747(16) 0.7052(8) 0.2918(5) 0.145(6) Uani 1 1 d D . .
H97 H 0.3711 0.6793 0.2551 0.174 Uiso 1 1 calc R . .
C98 C 0.2840(14) 0.7279(10) 0.3065(10) 0.193(10) Uani 1 1 d D . .
H98 H 0.2138 0.7182 0.2786 0.231 Uiso 1 1 calc R . .
C99 C 0.4053(17) 1.0105(8) 0.4695(10) 0.157(6) Uani 1 1 d D . .
H99 H 0.3375 1.0177 0.4456 0.189 Uiso 1 1 calc R A 1
C100 C 0.5974(16) 0.9839(7) 0.4809(11) 0.148(7) Uani 1 1 d D . .
H100 H 0.6650 0.9727 0.4673 0.178 Uiso 1 1 calc R B 1
C102 C 1.0012(12) 0.0266(11) 0.0524(5) 0.208(10) Uani 1 1 d D . .
H102 H 0.9988 0.0467 0.0891 0.250 Uiso 1 1 calc R C 1
C103 C 0.9220(13) 0.0130(10) -0.0399(7) 0.179(7) Uani 1 1 d D . .
H103 H 0.8640 0.0242 -0.0667 0.214 Uiso 1 1 calc R D 1
B1 B 0.5642(7) -0.0118(5) 0.3034(3) 0.0396(17) Uani 1 1 d D . .
B2 B 0.9510(6) 0.6203(5) 0.2374(3) 0.0407(18) Uani 1 1 d D . .
B3 B 0.7562(6) 0.2973(4) 0.2610(3) 0.0279(13) Uani 1 1 d D . .
N1 N 0.8793(4) 0.1123(3) 0.27827(18) 0.0284(10) Uani 1 1 d . . .
N2 N 0.6756(4) 0.0623(3) 0.18831(17) 0.0282(10) Uani 1 1 d . . .
N3 N 0.4776(4) 0.1348(3) 0.21346(16) 0.0273(10) Uani 1 1 d . . .
N4 N 0.5216(4) 0.2221(3) 0.32289(16) 0.0248(10) Uani 1 1 d . . .
N5 N 0.6820(4) 0.5071(3) 0.28908(17) 0.0281(10) Uani 1 1 d . . .
N6 N 0.6462(4) 0.4447(3) 0.17571(17) 0.0298(10) Uani 1 1 d . . .
N7 N 0.8469(4) 0.3743(3) 0.14754(17) 0.0319(11) Uani 1 1 d . . .
N8 N 1.0357(4) 0.3944(3) 0.23717(17) 0.0293(10) Uani 1 1 d . . .
N9 N 0.7821(4) 0.1865(3) 0.38411(18) 0.0346(11) Uani 1 1 d . . .
N10 N 0.9668(4) 0.5164(3) 0.34347(17) 0.0292(10) Uani 1 1 d U . .
N11 N 1.1072(5) 0.6304(4) 0.1341(2) 0.0615(16) Uani 1 1 d . . .
N12 N 0.7658(5) 0.7352(4) 0.1744(3) 0.0642(17) Uani 1 1 d . . .
N13 N 0.9073(7) 0.7361(5) 0.0648(3) 0.082(2) Uani 1 1 d . . .
N14 N 1.0801(6) 0.8544(4) 0.2016(3) 0.0752(19) Uani 1 1 d U . .
N15 N -0.0001(9) 0.0989(7) 0.5708(4) 0.105(3) Uani 1 1 d . . .
N16 N 0.2757(16) 0.7598(8) 0.3511(7) 0.163(6) Uani 1 1 d D . .
N17 N 0.501(2) 0.9947(8) 0.4509(6) 0.153(5) Uani 0.50 1 d PD E 1
N18 N 0.9228(10) 0.0401(8) 0.0135(7) 0.165(6) Uani 0.50 1 d PD F 1
C101 C 0.501(2) 0.9947(8) 0.4509(6) 0.153(5) Uani 0.50 1 d PD E 2
H101 H 0.4992 0.9912 0.4142 0.183 Uiso 0.50 1 calc PR E 2
C104 C 0.9228(10) 0.0401(8) 0.0135(7) 0.165(6) Uani 0.50 1 d PD F 2
H104 H 0.8636 0.0704 0.0230 0.198 Uiso 0.50 1 calc PR F 2
U1 U 0.658484(17) 0.131060(13) 0.280046(8) 0.02545(6) Uani 1 1 d D . .
U2 U 0.844552(17) 0.460831(13) 0.238725(7) 0.02652(6) Uani 1 1 d D . .
Na1 Na 0.9538(2) 0.70991(17) 0.15324(11) 0.0578(7) Uani 1 1 d . . .
H1A H 0.526(3) -0.019(3) 0.2629(11) 0.040(4) Uiso 1 1 d D . .
H1B H 0.658(2) -0.004(3) 0.3093(16) 0.040(4) Uiso 1 1 d D . .
H1C H 0.548(3) 0.044(2) 0.3276(14) 0.040(4) Uiso 1 1 d D . .
H1D H 0.529(3) -0.064(2) 0.3160(16) 0.040(4) Uiso 1 1 d D . .
H2A H 0.897(3) 0.587(2) 0.1978(11) 0.040(4) Uiso 1 1 d D . .
H2B H 1.019(3) 0.585(2) 0.2466(16) 0.040(4) Uiso 1 1 d D . .
H2C H 0.896(3) 0.619(3) 0.2660(14) 0.040(4) Uiso 1 1 d D . .
H2D H 0.989(3) 0.6862(17) 0.2418(16) 0.040(4) Uiso 1 1 d D . .
H3A H 0.749(3) 0.2344(16) 0.2347(11) 0.040(4) Uiso 1 1 d D . .
H3B H 0.732(3) 0.2889(12) 0.2979(11) 0.040(4) Uiso 1 1 d D . .
H3C H 0.6986(19) 0.3327(17) 0.2421(14) 0.040(4) Uiso 1 1 d D . .
H3D H 0.850(2) 0.3303(16) 0.2717(14) 0.040(4) Uiso 1 1 d D . .

loop_
_atom_site_aniso_label
_atom_site_aniso_U_11
_atom_site_aniso_U_22
_atom_site_aniso_U_33
_atom_site_aniso_U_23
_atom_site_aniso_U_13
_atom_site_aniso_U_12
C1 0.028(3) 0.039(4) 0.044(4) 0.011(3) 0.008(3) 0.013(3)
C2 0.033(3) 0.037(4) 0.032(3) 0.006(3) 0.011(3) 0.012(3)
C3 0.048(4) 0.085(6) 0.041(4) 0.000(4) 0.020(3) 0.033(4)
C4 0.047(4) 0.076(5) 0.023(3) -0.005(3) 0.007(3) 0.020(4)
C5 0.036(3) 0.035(3) 0.023(3) 0.003(2) 0.008(2) 0.012(3)
C6 0.039(3) 0.026(3) 0.020(3) 0.000(2) 0.000(2) 0.007(3)
C7 0.048(4) 0.039(4) 0.030(3) 0.003(3) 0.009(3) 0.008(3)
C8 0.080(5) 0.034(4) 0.057(5) 0.004(3) 0.018(4) 0.000(4)
C9 0.049(4) 0.046(4) 0.021(3) 0.000(3) 0.006(3) 0.020(3)
C10 0.074(5) 0.050(4) 0.036(4) 0.014(3) 0.017(3) 0.015(4)
C11 0.033(3) 0.033(3) 0.024(3) 0.003(3) 0.006(2) 0.011(3)
C12 0.048(4) 0.053(4) 0.026(3) 0.004(3) -0.002(3) 0.024(3)
C13 0.039(4) 0.056(4) 0.040(4) 0.009(3) 0.004(3) 0.031(3)
C14 0.031(3) 0.034(3) 0.029(3) 0.004(3) 0.008(2) 0.013(3)
C15 0.032(3) 0.033(3) 0.030(3) 0.004(3) 0.010(3) 0.012(3)
C16 0.025(3) 0.034(3) 0.025(3) 0.004(2) 0.007(2) 0.013(2)
C17 0.040(3) 0.037(4) 0.031(3) 0.012(3) 0.010(3) 0.014(3)
C18 0.044(4) 0.059(5) 0.029(3) 0.020(3) 0.012(3) 0.018(3)
C19 0.040(3) 0.051(4) 0.020(3) 0.003(3) 0.005(3) 0.013(3)
C20 0.030(3) 0.039(4) 0.021(3) 0.005(3) 0.006(2) 0.012(3)
C21 0.025(3) 0.036(3) 0.019(3) 0.002(2) 0.006(2) 0.011(2)
C22 0.031(3) 0.033(3) 0.018(3) 0.003(2) 0.007(2) 0.014(3)
C23 0.035(3) 0.051(4) 0.016(3) -0.003(3) 0.003(2) 0.011(3)
C24 0.025(3) 0.038(4) 0.025(3) -0.002(3) 0.006(2) 0.008(3)
C25 0.026(3) 0.027(3) 0.026(3) 0.000(2) 0.006(2) 0.008(2)
C26 0.050(4) 0.041(4) 0.033(3) -0.008(3) 0.011(3) 0.008(3)
C27 0.051(4) 0.032(4) 0.049(4) -0.009(3) 0.014(3) 0.001(3)
C28 0.050(4) 0.028(3) 0.042(4) 0.004(3) 0.014(3) 0.004(3)
C29 0.029(3) 0.029(3) 0.036(3) 0.001(3) 0.013(3) 0.009(3)
C30 0.040(3) 0.030(3) 0.037(3) 0.011(3) 0.016(3) 0.019(3)
C31 0.037(3) 0.040(4) 0.032(3) 0.012(3) 0.004(3) 0.016(3)
C32 0.027(3) 0.063(5) 0.054(4) 0.011(4) 0.001(3) 0.010(3)
C33 0.047(4) 0.056(4) 0.030(3) 0.009(3) -0.001(3) 0.009(3)
C34 0.037(3) 0.032(3) 0.027(3) 0.008(3) 0.000(3) 0.014(3)
C35 0.042(3) 0.036(4) 0.021(3) 0.009(3) 0.002(3) 0.009(3)
C36 0.059(4) 0.050(4) 0.023(3) 0.006(3) -0.001(3) 0.014(3)
C37 0.077(5) 0.065(5) 0.039(4) 0.012(4) -0.007(4) 0.014(4)
C38 0.063(4) 0.037(4) 0.033(3) 0.011(3) 0.006(3) 0.001(3)
C39 0.102(6) 0.069(6) 0.046(4) 0.023(4) 0.015(4) -0.006(5)
C40 0.044(4) 0.036(4) 0.024(3) 0.006(3) 0.011(3) 0.012(3)
C41 0.060(4) 0.054(4) 0.034(4) -0.001(3) 0.005(3) 0.020(4)
C42 0.064(5) 0.052(5) 0.043(4) -0.005(3) 0.009(3) 0.026(4)
C43 0.039(3) 0.044(4) 0.030(3) 0.009(3) 0.007(3) 0.013(3)
C44 0.037(3) 0.042(4) 0.043(4) 0.015(3) 0.014(3) 0.016(3)
C45 0.030(3) 0.031(3) 0.032(3) 0.009(3) 0.011(2) 0.014(3)
C46 0.039(4) 0.036(4) 0.048(4) 0.020(3) 0.010(3) 0.006(3)
C47 0.026(3) 0.037(4) 0.055(4) 0.009(3) 0.007(3) 0.003(3)
C48 0.020(3) 0.046(4) 0.037(3) 0.004(3) 0.005(2) 0.015(3)
C49 0.025(3) 0.036(3) 0.026(3) 0.002(3) 0.009(2) 0.015(3)
C50 0.023(3) 0.031(3) 0.026(3) 0.005(2) 0.008(2) 0.011(2)
C51 0.021(3) 0.042(4) 0.026(3) 0.006(3) 0.004(2) 0.009(3)
C52 0.023(3) 0.035(3) 0.024(3) 0.007(2) 0.007(2) 0.012(2)
C53 0.029(3) 0.040(4) 0.027(3) 0.008(3) 0.007(2) 0.016(3)
C54 0.024(3) 0.031(3) 0.032(3) 0.008(3) 0.008(2) 0.010(2)
C55 0.032(3) 0.052(4) 0.040(4) 0.019(3) 0.000(3) 0.007(3)
C56 0.046(4) 0.051(4) 0.052(4) 0.031(4) -0.002(3) 0.014(3)
C57 0.037(3) 0.035(4) 0.056(4) 0.021(3) 0.007(3) 0.005(3)
C58 0.027(3) 0.031(3) 0.034(3) 0.006(3) 0.006(2) 0.014(3)
C59 0.055(4) 0.056(5) 0.036(4) 0.011(3) 0.001(3) 0.008(4)
C60 0.069(5) 0.097(7) 0.040(4) 0.031(4) -0.007(4) 0.007(5)
C61 0.081(6) 0.081(6) 0.046(5) 0.008(5) -0.007(4) 0.024(5)
C62 0.057(5) 0.055(5) 0.049(4) -0.002(4) -0.008(4) 0.005(4)
C63 0.046(4) 0.041(4) 0.037(4) 0.004(3) 0.003(3) 0.010(3)
C64 0.070(5) 0.046(4) 0.031(3) 0.006(3) 0.008(3) 0.010(3)
C65 0.104(7) 0.092(6) 0.032(4) 0.016(4) -0.002(4) 0.020(5)
C66 0.074(6) 0.117(8) 0.045(5) 0.006(4) -0.004(4) 0.034(5)
C67 0.054(5) 0.113(7) 0.043(4) -0.005(4) -0.001(4) -0.015(4)
C68 0.064(5) 0.067(5) 0.037(4) 0.009(4) 0.000(3) -0.010(4)
C69 0.067(5) 0.072(6) 0.072(5) 0.025(5) 0.027(4) 0.020(4)
C70 0.073(6) 0.070(6) 0.095(7) 0.035(5) 0.030(5) 0.030(5)
C71 0.081(6) 0.081(6) 0.087(6) 0.034(5) 0.034(5) 0.042(5)
C72 0.073(6) 0.068(6) 0.076(6) 0.028(5) 0.028(5) 0.014(5)
C73 0.072(5) 0.064(5) 0.085(6) 0.038(5) 0.031(5) 0.025(5)
C74 0.068(5) 0.045(5) 0.072(5) 0.020(4) 0.016(4) 0.023(4)
C75 0.061(5) 0.061(5) 0.075(6) 0.023(4) 0.019(4) 0.014(4)
C76 0.068(5) 0.066(6) 0.087(6) 0.016(5) 0.029(5) 0.028(5)
C77 0.071(5) 0.049(5) 0.067(5) 0.014(4) 0.015(4) 0.026(4)
C78 0.056(5) 0.054(5) 0.076(5) 0.024(4) 0.020(4) 0.012(4)
C79 0.107(8) 0.127(9) 0.090(8) 0.054(7) 0.032(6) 0.047(7)
C80 0.094(8) 0.122(9) 0.084(7) 0.032(7) 0.011(6) 0.039(7)
C81 0.105(9) 0.158(12) 0.101(9) 0.058(9) 0.015(7) 0.029(8)
C82 0.146(10) 0.099(8) 0.083(8) 0.032(6) 0.019(7) 0.033(8)
C83 0.095(7) 0.120(9) 0.075(7) 0.047(6) 0.019(6) 0.033(6)
C84 0.137(8) 0.081(6) 0.108(7) 0.043(5) 0.072(6) 0.018(6)
C85 0.127(10) 0.072(6) 0.173(9) 0.039(7) 0.108(8) 0.011(6)
C86 0.091(8) 0.075(7) 0.181(10) 0.018(8) 0.037(8) -0.002(6)
C87 0.178(12) 0.091(8) 0.142(9) 0.026(7) -0.040(9) -0.034(8)
C88 0.184(11) 0.087(7) 0.107(7) 0.045(7) -0.027(8) -0.047(7)
C89 0.136(10) 0.064(6) 0.059(6) 0.020(5) 0.012(7) 0.011(7)
C90 0.093(8) 0.063(6) 0.116(9) 0.042(6) 0.021(7) 0.018(5)
C91 0.131(10) 0.068(7) 0.072(7) 0.041(6) -0.023(7) -0.033(7)
C92 0.167(12) 0.040(6) 0.113(10) 0.001(6) 0.074(10) -0.002(7)
C93 0.094(9) 0.071(8) 0.174(14) 0.057(9) 0.045(10) 0.027(7)
C94 0.114(11) 0.261(19) 0.072(9) 0.031(10) 0.004(8) 0.034(12)
C95 0.089(8) 0.136(10) 0.100(10) 0.045(8) 0.003(7) 0.020(7)
C96 0.094(9) 0.128(10) 0.127(10) 0.072(9) 0.042(8) 0.022(7)
C97 0.129(11) 0.177(14) 0.094(9) 0.049(9) 0.004(10) -0.056(11)
C98 0.084(11) 0.24(2) 0.29(3) 0.16(2) 0.009(15) 0.030(13)
C99 0.155(16) 0.135(12) 0.21(2) 0.060(13) 0.075(14) 0.051(10)
C100 0.139(15) 0.135(12) 0.20(2) 0.028(13) 0.112(16) 0.040(10)
C102 0.058(8) 0.46(3) 0.069(8) 0.021(12) 0.000(7) 0.050(12)
C103 0.116(13) 0.26(2) 0.137(16) 0.071(15) -0.014(11) -0.002(13)
B1 0.053(5) 0.032(4) 0.035(4) 0.011(3) 0.012(3) 0.008(3)
B2 0.040(4) 0.055(5) 0.028(4) 0.016(4) 0.007(3) 0.010(4)
B3 0.034(3) 0.021(3) 0.032(3) 0.007(3) 0.012(3) 0.012(3)
N1 0.031(3) 0.021(2) 0.033(3) 0.006(2) 0.008(2) 0.006(2)
N2 0.027(2) 0.028(3) 0.028(2) 0.004(2) 0.006(2) 0.008(2)
N3 0.027(2) 0.031(3) 0.022(2) 0.002(2) 0.0060(19) 0.008(2)
N4 0.026(2) 0.027(3) 0.020(2) 0.0047(19) 0.0056(19) 0.006(2)
N5 0.031(3) 0.026(3) 0.029(2) 0.008(2) 0.008(2) 0.010(2)
N6 0.033(3) 0.033(3) 0.024(2) 0.008(2) 0.007(2) 0.011(2)
N7 0.040(3) 0.038(3) 0.019(2) 0.007(2) 0.005(2) 0.016(2)
N8 0.030(3) 0.035(3) 0.027(3) 0.014(2) 0.009(2) 0.007(2)
N9 0.036(3) 0.045(3) 0.027(3) 0.012(2) 0.005(2) 0.017(2)
N10 0.029(2) 0.039(3) 0.020(2) 0.009(2) 0.0061(19) 0.009(2)
N11 0.065(4) 0.060(4) 0.076(4) 0.032(4) 0.031(3) 0.024(3)
N12 0.070(4) 0.048(4) 0.091(5) 0.031(4) 0.031(4) 0.028(3)
N13 0.108(6) 0.098(6) 0.066(5) 0.044(4) 0.034(4) 0.050(5)
N14 0.082(5) 0.058(4) 0.091(5) 0.031(4) 0.033(4) 0.000(3)
N15 0.105(7) 0.102(8) 0.111(8) 0.067(6) -0.009(6) 0.015(6)
N16 0.178(15) 0.172(12) 0.166(15) 0.052(11) 0.094(13) 0.041(10)
N17 0.206(16) 0.144(11) 0.143(12) 0.072(9) 0.091(14) 0.031(12)
N18 0.110(10) 0.207(14) 0.131(11) -0.034(10) 0.001(9) 0.049(9)
C101 0.206(16) 0.144(11) 0.143(12) 0.072(9) 0.091(14) 0.031(12)
C104 0.110(10) 0.207(14) 0.131(11) -0.034(10) 0.001(9) 0.049(9)
U1 0.02785(12) 0.02630(12) 0.02187(11) 0.00502(9) 0.00493(9) 0.00842(9)
U2 0.03114(12) 0.02859(13) 0.02112(11) 0.00762(9) 0.00615(9) 0.00901(10)
Na1 0.0683(18) 0.0590(18) 0.0604(18) 0.0270(15) 0.0263(15) 0.0250(15)

loop_
_atom_type_symbol
_atom_type_description
_atom_type_scat_dispersion_real
_atom_type_scat_dispersion_imag
_atom_type_scat_source
C C 0.0033 0.0016 'International Tables Vol C Tables 4.2.6.8 and 6.1.1.4'
H H 0.0000 0.0000 'International Tables Vol C Tables 4.2.6.8 and 6.1.1.4'
B B 0.0013 0.0007 'International Tables Vol C Tables 4.2.6.8 and 6.1.1.4'
N N 0.0061 0.0033 'International Tables Vol C Tables 4.2.6.8 and 6.1.1.4'
U U -9.6767 9.6646 'International Tables Vol C Tables 4.2.6.8 and 6.1.1.4'
Na Na 0.0362 0.0249 'International Tables Vol C Tables 4.2.6.8 and 6.1.1.4'

loop_
_geom_angle_atom_site_label_1
_geom_angle_atom_site_label_2
_geom_angle_atom_site_label_3
_geom_angle
_geom_angle_site_symmetry_1
N1 C1 C2 123.5(5) .
N1 C1 H1 118.2 .
C2 C1 H1 118.2 .
N2 C2 C3 108.9(5) .
N2 C2 C1 122.1(5) .
C3 C2 C1 128.9(5) .
C4 C3 C2 107.4(5) .
C4 C3 H3 126.3 .
C2 C3 H3 126.3 .
C3 C4 C5 107.5(5) .
C3 C4 H4 126.3 .
C5 C4 H4 126.3 .
N2 C5 C4 109.6(5) .
N2 C5 C6 124.0(4) .
C4 C5 C6 126.3(5) .
C5 C6 C11 115.7(4) .
C5 C6 C9 109.8(4) .
C11 C6 C9 107.8(4) .
C5 C6 C7 108.8(4) .
C11 C6 C7 105.6(4) .
C9 C6 C7 108.9(5) .
C8 C7 C6 116.1(5) .
C8 C7 H7A 108.3 .
C6 C7 H7A 108.3 .
C8 C7 H7B 108.3 .
C6 C7 H7B 108.3 .
H7A C7 H7B 107.4 .
C7 C8 H8A 109.5 .
C7 C8 H8B 109.5 .
H8A C8 H8B 109.5 .
C7 C8 H8C 109.5 .
H8A C8 H8C 109.5 .
H8B C8 H8C 109.5 .
C10 C9 C6 113.4(5) .
C10 C9 H9A 108.9 .
C6 C9 H9A 108.9 .
C10 C9 H9B 108.9 .
C6 C9 H9B 108.9 .
H9A C9 H9B 107.7 .
C9 C10 H10A 109.5 .
C9 C10 H10B 109.5 .
H10A C10 H10B 109.5 .
C9 C10 H10C 109.5 .
H10A C10 H10C 109.5 .
H10B C10 H10C 109.5 .
N3 C11 C12 109.7(5) .
N3 C11 C6 123.7(4) .
C12 C11 C6 126.1(5) .
C13 C12 C11 107.6(5) .
C13 C12 H12 126.2 .
C11 C12 H12 126.2 .
C12 C13 C14 106.8(5) .
C12 C13 H13 126.6 .
C14 C13 H13 126.6 .
N3 C14 C13 109.2(5) .
N3 C14 C15 121.2(5) .
C13 C14 C15 129.6(5) .
N4 C15 C14 121.9(5) .
N4 C15 H15 119.0 .
C14 C15 H15 119.0 .
C17 C16 N4 119.1(5) .
C17 C16 C21 120.5(5) .
N4 C16 C21 120.4(5) .
C16 C17 C18 120.3(6) .
C16 C17 H17 119.9 .
C18 C17 H17 119.9 .
C19 C18 C17 121.6(6) .
C19 C18 H18 119.2 .
C17 C18 H18 119.2 .
C18 C19 C20 120.3(5) .
C18 C19 H19 119.8 .
C20 C19 H19 119.8 .
C23 C20 C19 122.2(5) .
C23 C20 C21 118.6(5) .
C19 C20 C21 119.2(5) .
C22 C21 C16 123.1(5) .
C22 C21 C20 118.8(5) .
C16 C21 C20 118.1(5) .
C21 C22 C25 122.7(5) .
C21 C22 H22 118.6 .
C25 C22 H22 118.6 .
C20 C23 C24 123.0(5) .
C20 C23 H23 118.5 .
C24 C23 H23 118.5 .
C23 C24 C26 123.2(5) .
C23 C24 C25 118.6(5) .
C26 C24 C25 118.2(5) .
C22 C25 C29 123.1(5) .
C22 C25 C24 118.3(5) .
C29 C25 C24 118.6(5) .
C27 C26 C24 121.3(6) .
C27 C26 H26 119.4 .
C24 C26 H26 119.4 .
C26 C27 C28 120.9(6) .
C26 C27 H27 119.5 .
C28 C27 H27 119.5 .
C29 C28 C27 121.3(6) .
C29 C28 H28 119.4 .
C27 C28 H28 119.4 .
C28 C29 N5 118.6(5) .
C28 C29 C25 119.7(5) .
N5 C29 C25 121.6(5) .
N5 C30 C31 123.4(5) .
N5 C30 H30 118.3 .
C31 C30 H30 118.3 .
N6 C31 C32 109.8(5) .
N6 C31 C30 121.0(5) .
C32 C31 C30 129.1(6) .
C33 C32 C31 106.7(6) .
C33 C32 H32 126.6 .
C31 C32 H32 126.6 .
C32 C33 C34 107.2(5) .
C32 C33 H33 126.4 .
C34 C33 H33 126.4 .
N6 C34 C33 110.3(5) .
N6 C34 C35 121.7(5) .
C33 C34 C35 127.9(5) .
C34 C35 C40 108.9(4) .
C34 C35 C38 108.4(5) .
C40 C35 C38 108.4(5) .
C34 C35 C36 111.3(5) .
C40 C35 C36 109.4(5) .
C38 C35 C36 110.4(5) .
C37 C36 C35 116.6(5) .
C37 C36 H36A 108.1 .
C35 C36 H36A 108.1 .
C37 C36 H36B 108.1 .
C35 C36 H36B 108.1 .
H36A C36 H36B 107.3 .
C36 C37 H37A 109.5 .
C36 C37 H37B 109.5 .
H37A C37 H37B 109.5 .
C36 C37 H37C 109.5 .
H37A C37 H37C 109.5 .
H37B C37 H37C 109.5 .
C39 C38 C35 113.8(5) .
C39 C38 H38A 108.8 .
C35 C38 H38A 108.8 .
C39 C38 H38B 108.8 .
C35 C38 H38B 108.8 .
H38A C38 H38B 107.7 .
C38 C39 H39A 109.5 .
C38 C39 H39B 109.5 .
H39A C39 H39B 109.5 .
C38 C39 H39C 109.5 .
H39A C39 H39C 109.5 .
H39B C39 H39C 109.5 .
N7 C40 C41 110.4(5) .
N7 C40 C35 121.3(5) .
C41 C40 C35 128.2(5) .
C42 C41 C40 107.7(6) .
C42 C41 H41 126.2 .
C40 C41 H41 126.2 .
C41 C42 C43 106.0(5) .
C41 C42 H42 127.0 .
C43 C42 H42 127.0 .
C42 C43 N7 110.4(5) .
C42 C43 C44 129.8(6) .
N7 C43 C44 119.8(5) .
N8 C44 C43 123.1(5) .
N8 C44 H44 118.4 .
C43 C44 H44 118.4 .
C46 C45 N8 118.6(5) .
C46 C45 C50 119.6(5) .
N8 C45 C50 121.8(5) .
C45 C46 C47 121.2(5) .
C45 C46 H46 119.4 .
C47 C46 H46 119.4 .
C48 C47 C46 121.3(6) .
C48 C47 H47 119.3 .
C46 C47 H47 119.3 .
C47 C48 C49 120.9(5) .
C47 C48 H48 119.6 .
C49 C48 H48 119.6 .
C51 C49 C48 122.5(5) .
C51 C49 C50 118.7(5) .
C48 C49 C50 118.8(5) .
C52 C50 C45 123.0(5) .
C52 C50 C49 118.8(5) .
C45 C50 C49 118.1(5) .
C53 C51 C49 123.4(5) .
C53 C51 H51 118.3 .
C49 C51 H51 118.3 .
C50 C52 C54 121.4(5) .
C50 C52 H52 119.3 .
C54 C52 H52 119.3 .
C51 C53 C55 122.3(5) .
C51 C53 C54 117.9(5) .
C55 C53 C54 119.8(5) .
C52 C54 C53 119.8(5) .
C52 C54 C58 122.7(5) .
C53 C54 C58 117.5(5) .
C56 C55 C53 120.1(5) .
C56 C55 H55 119.9 .
C53 C55 H55 119.9 .
C55 C56 C57 121.2(6) .
C55 C56 H56 119.4 .
C57 C56 H56 119.4 .
C58 C57 C56 121.1(6) .
C58 C57 H57 119.4 .
C56 C57 H57 119.4 .
C57 C58 N1 120.2(5) .
C57 C58 C54 120.2(5) .
N1 C58 C54 119.6(5) .
N9 C59 C60 123.1(7) .
N9 C59 H59 118.5 .
C60 C59 H59 118.5 .
C61 C60 C59 119.6(8) .
C61 C60 H60 120.2 .
C59 C60 H60 120.2 .
C60 C61 C62 119.2(7) .
C60 C61 H61 120.4 .
C62 C61 H61 120.4 .
C61 C62 C63 118.9(7) .
C61 C62 H62 120.6 .
C63 C62 H62 120.6 .
N9 C63 C62 123.3(6) .
N9 C63 H63 118.3 .
C62 C63 H63 118.3 .
N10 C64 C65 122.9(7) .
N10 C64 H64 118.5 .
C65 C64 H64 118.5 .
C66 C65 C64 121.2(9) .
C66 C65 H65 119.4 .
C64 C65 H65 119.4 .
C65 C66 C67 117.8(8) .
C65 C66 H66 121.1 .
C67 C66 H66 121.1 .
C66 C67 C68 121.4(8) .
C66 C67 H67 119.3 .
C68 C67 H67 119.3 .
N10 C68 C67 121.5(7) .
N10 C68 H68 119.2 .
C67 C68 H68 119.2 .
N11 C69 C70 124.6(7) .
N11 C69 H69 117.7 .
C70 C69 H69 117.7 .
C69 C70 C71 118.9(8) .
C69 C70 H70 120.6 .
C71 C70 H70 120.6 .
C70 C71 C72 118.6(7) .
C70 C71 H71 120.7 .
C72 C71 H71 120.7 .
C71 C72 C73 118.1(7) .
C71 C72 H72 121.0 .
C73 C72 H72 121.0 .
N11 C73 C72 124.9(7) .
N11 C73 H73 117.5 .
C72 C73 H73 117.5 .
N12 C74 C75 124.6(7) .
N12 C74 H74 117.7 .
C75 C74 H74 117.7 .
C74 C75 C76 117.6(7) .
C74 C75 H75 121.2 .
C76 C75 H75 121.2 .
C77 C76 C75 119.0(7) .
C77 C76 H76 120.5 .
C75 C76 H76 120.5 .
C76 C77 C78 118.5(7) .
C76 C77 H77 120.8 .
C78 C77 H77 120.8 .
N12 C78 C77 124.7(7) .
N12 C78 H78 117.6 .
C77 C78 H78 117.6 .
N13 C79 C80 121.5(9) .
N13 C79 H79 119.3 .
C80 C79 H79 119.3 .
C81 C80 C79 120.5(10) .
C81 C80 H80 119.8 .
C79 C80 H80 119.8 .
C82 C81 C80 118.4(11) .
C82 C81 H81 120.8 .
C80 C81 H81 120.8 .
C81 C82 C83 121.3(12) .
C81 C82 H82 119.4 .
C83 C82 H82 119.4 .
C82 C83 N13 123.7(9) .
C82 C83 H83 118.1 .
N13 C83 H83 118.1 .
N14 C84 C85 123.2(11) .
N14 C84 H84 118.4 .
C85 C84 H84 118.4 .
C86 C85 C84 120.2(11) .
C86 C85 H85 119.9 .
C84 C85 H85 119.9 .
C87 C86 C85 116.5(13) .
C87 C86 H86 121.7 .
C85 C86 H86 121.7 .
C86 C87 C88 122.2(14) .
C86 C87 H87 118.9 .
C88 C87 H87 118.9 .
N14 C88 C87 124.2(11) .
N14 C88 H88 117.9 .
C87 C88 H88 117.9 .
C90 C89 N15 124.3(10) .
C90 C89 H89 117.9 .
N15 C89 H89 117.9 .
C89 C90 C91 119.8(11) .
C89 C90 H90 120.1 .
C91 C90 H90 120.1 .
C90 C91 C92 117.9(10) .
C90 C91 H91 121.0 .
C92 C91 H91 121.1 .
C91 C92 C93 119.2(11) .
C91 C92 H92 120.4 .
C93 C92 H92 120.4 .
N15 C93 C92 121.3(11) .
N15 C93 H93 119.3 .
C92 C93 H93 119.3 .
C95 C94 N16 122.2(14) .
C95 C94 H94 118.9 .
N16 C94 H94 118.9 .
C94 C95 C96 116.9(12) .
C94 C95 H95 121.5 .
C96 C95 H95 121.5 .
C97 C96 C95 118.7(12) .
C97 C96 H96 120.6 .
C95 C96 H96 120.6 .
C98 C97 C96 117.2(16) .
C98 C97 H97 121.4 .
C96 C97 H97 121.4 .
C97 C98 N16 128(2) .
C97 C98 H98 115.8 .
N16 C98 H98 115.8 .
C100 C99 N17 121.6(16) 2_676
C100 C99 H99 119.2 2_676
N17 C99 H99 119.2 .
C99 C100 N17 115.4(16) 2_676
C99 C100 H100 122.3 2_676
N17 C100 H100 122.3 .
C103 C102 N18 118.0(14) 2_755
C103 C102 H102 121.0 2_755
N18 C102 H102 121.0 .
C102 C103 N18 118.4(15) 2_755
C102 C103 H103 120.8 2_755
N18 C103 H103 120.8 .
U1 B1 H1A 73(2) .
U1 B1 H1B 69(2) .
H1A B1 H1B 109(2) .
U1 B1 H1C 67(2) .
H1A B1 H1C 110(2) .
H1B B1 H1C 107(2) .
U1 B1 H1D 175(2) .
H1A B1 H1D 112(2) .
H1B B1 H1D 110(2) .
H1C B1 H1D 109(2) .
U2 B2 Na1 134.2(3) .
U2 B2 H2A 72(2) .
Na1 B2 H2A 63(2) .
U2 B2 H2B 70(2) .
Na1 B2 H2B 121(2) .
H2A B2 H2B 107(2) .
U2 B2 H2C 65(2) .
Na1 B2 H2C 132(2) .
H2A B2 H2C 109(2) .
H2B B2 H2C 107(2) .
U2 B2 H2D 172(2) .
Na1 B2 H2D 52(2) .
H2A B2 H2D 114(2) .
H2B B2 H2D 112(2) .
H2C B2 H2D 107(2) .
U2 B3 U1 177.8(3) .
U2 B3 H3A 125.1(10) .
U1 B3 H3A 54.2(10) .
U2 B3 H3B 126.7(10) .
U1 B3 H3B 54.2(10) .
H3A B3 H3B 108.0(16) .
U2 B3 H3C 56.1(10) .
U1 B3 H3C 121.9(10) .
H3A B3 H3C 112(2) .
H3B B3 H3C 110(2) .
U2 B3 H3D 55.5(10) .
U1 B3 H3D 126.5(10) .
H3A B3 H3D 107(2) .
H3B B3 H3D 108(2) .
H3C B3 H3D 111.6(17) .
C1 N1 C58 116.9(4) .
C1 N1 U1 112.0(4) .
C58 N1 U1 131.1(3) .
C5 N2 C2 106.7(4) .
C5 N2 U1 138.5(3) .
C2 N2 U1 114.5(3) .
C11 N3 C14 106.7(4) .
C11 N3 U1 137.5(3) .
C14 N3 U1 114.9(3) .
C15 N4 C16 118.3(4) .
C15 N4 U1 113.7(3) .
C16 N4 U1 127.5(3) .
C30 N5 C29 118.4(4) .
C30 N5 U2 110.9(3) .
C29 N5 U2 129.9(3) .
C34 N6 C31 105.9(5) .
C34 N6 U2 135.1(3) .
C31 N6 U2 112.4(3) .
C40 N7 C43 105.6(4) .
C40 N7 U2 135.6(3) .
C43 N7 U2 113.1(3) .
C44 N8 C45 119.4(5) .
C44 N8 U2 111.4(4) .
C45 N8 U2 127.7(3) .
C63 N9 C59 115.7(5) .
C63 N9 U1 121.6(4) .
C59 N9 U1 122.0(4) .
C64 N10 C68 114.7(5) .
C64 N10 U2 121.4(4) .
C68 N10 U2 123.8(4) .
C73 N11 C69 114.8(6) .
C73 N11 Na1 118.1(5) .
C69 N11 Na1 126.8(5) .
C74 N12 C78 115.6(6) .
C74 N12 Na1 127.3(5) .
C78 N12 Na1 116.7(5) .
C83 N13 C79 114.5(8) .
C83 N13 Na1 122.4(6) .
C79 N13 Na1 122.5(6) .
C88 N14 C84 113.4(9) .
C88 N14 Na1 120.9(6) .
C84 N14 Na1 125.6(7) .
C89 N15 C93 117.5(10) .
C98 N16 C94 116.5(19) .
C100 N17 C99 123.0(15) .
C102 N18 C103 123.6(11) .
N2 U1 N3 70.86(13) .
N2 U1 N4 137.32(13) .
N3 U1 N4 67.18(13) .
N2 U1 N1 67.87(13) .
N3 U1 N1 136.26(13) .
N4 U1 N1 147.44(13) .
N2 U1 B1 97.34(18) .
N3 U1 B1 96.85(19) .
N4 U1 B1 94.98(18) .
N1 U1 B1 102.07(18) .
N2 U1 N9 142.81(13) .
N3 U1 N9 145.67(13) .
N4 U1 N9 78.51(13) .
N1 U1 N9 75.13(13) .
B1 U1 N9 86.49(19) .
N2 U1 B3 86.85(16) .
N3 U1 B3 83.14(16) .
N4 U1 B3 80.92(15) .
N1 U1 B3 80.80(15) .
B1 U1 B3 175.57(19) .
N9 U1 B3 91.04(17) .
N2 U1 H1A 79.4(7) .
N3 U1 H1A 77.7(7) .
N4 U1 H1A 98.7(9) .
N1 U1 H1A 107.7(9) .
B1 U1 H1A 22.8(6) .
N9 U1 H1A 109.3(6) .
B3 U1 H1A 159.3(6) .
N2 U1 H1B 93.2(9) .
N3 U1 H1B 117.1(7) .
N4 U1 H1B 112.4(8) .
N1 U1 H1B 79.4(6) .
B1 U1 H1B 23.1(6) .
N9 U1 H1B 76.1(9) .
B3 U1 H1B 158.6(6) .
H1A U1 H1B 39.3(10) .
N2 U1 H1C 118.9(7) .
N3 U1 H1C 95.5(9) .
N4 U1 H1C 73.3(7) .
N1 U1 H1C 116.7(8) .
B1 U1 H1C 23.2(6) .
N9 U1 H1C 74.6(9) .
B3 U1 H1C 152.4(6) .
H1A U1 H1C 39.8(10) .
H1B U1 H1C 39.8(10) .
N2 U1 H3A 66.5(6) .
N3 U1 H3A 79.5(8) .
N4 U1 H3A 98.1(7) .
N1 U1 H3A 71.4(8) .
B1 U1 H3A 163.8(6) .
N9 U1 H3A 105.5(7) .
B3 U1 H3A 20.6(6) .
H1A U1 H3A 143.6(9) .
H1B U1 H3A 149.0(10) .
H1C U1 H3A 171.2(10) .
N2 U1 H3B 107.7(6) .
N3 U1 H3B 90.4(8) .
N4 U1 H3B 65.9(7) .
N1 U1 H3B 88.7(8) .
B1 U1 H3B 155.0(6) .
N9 U1 H3B 74.4(7) .
B3 U1 H3B 20.8(6) .
H1A U1 H3B 163.6(12) .
H1B U1 H3B 150.1(11) .
H1C U1 H3B 132.4(9) .
H3A U1 H3B 41.3(11) .
N7 U2 N6 71.23(14) .
N7 U2 N5 136.84(14) .
N6 U2 N5 67.43(13) .
N7 U2 N8 66.34(14) .
N6 U2 N8 136.85(14) .
N5 U2 N8 149.26(13) .
N7 U2 N10 144.21(13) .
N6 U2 N10 143.95(13) .
N5 U2 N10 76.60(13) .
N8 U2 N10 77.87(13) .
N7 U2 B2 101.21(18) .
N6 U2 B2 99.00(17) .
N5 U2 B2 96.92(18) .
N8 U2 B2 96.48(18) .
N10 U2 B2 82.58(17) .
N7 U2 B3 86.93(16) .
N6 U2 B3 90.07(16) .
N5 U2 B3 81.36(15) .
N8 U2 B3 80.39(15) .
N10 U2 B3 86.81(16) .
B2 U2 B3 169.4(2) .
N7 U2 H2A 82.5(7) .
N6 U2 H2A 80.3(7) .
N5 U2 H2A 102.0(9) .
N8 U2 H2A 101.2(9) .
N10 U2 H2A 105.7(6) .
B2 U2 H2A 23.1(6) .
B3 U2 H2A 167.5(6) .
N7 U2 H2B 96.7(9) .
N6 U2 H2B 119.5(7) .
N5 U2 H2B 113.8(8) .
N8 U2 H2B 73.9(6) .
N10 U2 H2B 72.8(9) .
B2 U2 H2B 23.2(6) .
B3 U2 H2B 149.9(6) .
H2A U2 H2B 39.2(10) .
N7 U2 H2C 122.7(7) .
N6 U2 H2C 96.5(9) .
N5 U2 H2C 74.6(6) .
N8 U2 H2C 112.5(8) .
N10 U2 H2C 70.9(9) .
B2 U2 H2C 23.4(6) .
B3 U2 H2C 150.2(7) .
H2A U2 H2C 40.3(10) .
H2B U2 H2C 40.4(10) .
N7 U2 H3C 86.0(9) .
N6 U2 H3C 70.0(6) .
N5 U2 H3C 68.9(8) .
N8 U2 H3C 99.1(7) .
N10 U2 H3C 99.7(8) .
B2 U2 H3C 164.4(7) .
B3 U2 H3C 20.9(6) .
H2A U2 H3C 150.2(9) .
H2B U2 H3C 170.5(9) .
H2C U2 H3C 143.5(10) .
N7 U2 H3D 88.9(8) .
N6 U2 H3D 110.4(6) .
N5 U2 H3D 94.0(8) .
N8 U2 H3D 62.3(7) .
N10 U2 H3D 73.6(8) .
B2 U2 H3D 150.6(7) .
B3 U2 H3D 20.9(6) .
H2A U2 H3D 163.4(11) .
H2B U2 H3D 129.0(9) .
H2C U2 H3D 144.3(12) .
H3C U2 H3D 41.8(11) .
N12 Na1 N11 157.8(2) .
N12 Na1 N13 94.8(2) .
N11 Na1 N13 94.9(2) .
N12 Na1 N14 97.7(2) .
N11 Na1 N14 100.9(2) .
N13 Na1 N14 96.4(3) .
N12 Na1 B2 81.3(2) .
N11 Na1 B2 82.6(2) .
N13 Na1 B2 159.4(3) .
N14 Na1 B2 104.1(2) .
N12 Na1 H2A 78.1(9) .
N11 Na1 H2A 81.3(9) .
N13 Na1 H2A 138.1(6) .
N14 Na1 H2A 125.4(6) .
B2 Na1 H2A 21.3(6) .
N12 Na1 H2D 81.8(9) .
N11 Na1 H2D 88.3(9) .
N13 Na1 H2D 176.6(9) .
N14 Na1 H2D 83.9(7) .
B2 Na1 H2D 20.4(6) .
H2A Na1 H2D 41.5(10) .

loop_
_geom_bond_atom_site_label_1
_geom_bond_atom_site_label_2
_geom_bond_distance
_geom_bond_site_symmetry_2
C1 N1 1.285(7) .
C1 C2 1.408(7) .
C1 H1 0.9500 .
C2 N2 1.391(6) .
C2 C3 1.395(8) .
C3 C4 1.362(8) .
C3 H3 0.9500 .
C4 C5 1.404(7) .
C4 H4 0.9500 .
C5 N2 1.351(6) .
C5 C6 1.514(7) .
C6 C11 1.528(7) .
C6 C9 1.546(7) .
C6 C7 1.563(8) .
C7 C8 1.523(8) .
C7 H7A 0.9900 .
C7 H7B 0.9900 .
C8 H8A 0.9800 .
C8 H8B 0.9800 .
C8 H8C 0.9800 .
C9 C10 1.534(8) .
C9 H9A 0.9900 .
C9 H9B 0.9900 .
C10 H10A 0.9800 .
C10 H10B 0.9800 .
C10 H10C 0.9800 .
C11 N3 1.357(6) .
C11 C12 1.393(7) .
C12 C13 1.376(8) .
C12 H12 0.9500 .
C13 C14 1.396(7) .
C13 H13 0.9500 .
C14 N3 1.384(6) .
C14 C15 1.401(7) .
C15 N4 1.302(6) .
C15 H15 0.9500 .
C16 C17 1.369(7) .
C16 N4 1.430(6) .
C16 C21 1.435(7) .
C17 C18 1.415(8) .
C17 H17 0.9500 .
C18 C19 1.351(8) .
C18 H18 0.9500 .
C19 C20 1.423(8) .
C19 H19 0.9500 .
C20 C23 1.384(8) .
C20 C21 1.442(7) .
C21 C22 1.389(7) .
C22 C25 1.389(7) .
C22 H22 0.9500 .
C23 C24 1.385(8) .
C23 H23 0.9500 .
C24 C26 1.422(8) .
C24 C25 1.452(7) .
C25 C29 1.427(7) .
C26 C27 1.336(9) .
C26 H26 0.9500 .
C27 C28 1.411(8) .
C27 H27 0.9500 .
C28 C29 1.364(8) .
C28 H28 0.9500 .
C29 N5 1.426(7) .
C30 N5 1.300(7) .
C30 C31 1.408(7) .
C30 H30 0.9500 .
C31 N6 1.386(7) .
C31 C32 1.393(8) .
C32 C33 1.374(8) .
C32 H32 0.9500 .
C33 C34 1.395(8) .
C33 H33 0.9500 .
C34 N6 1.357(6) .
C34 C35 1.522(7) .
C35 C40 1.532(7) .
C35 C38 1.538(8) .
C35 C36 1.545(7) .
C36 C37 1.507(8) .
C36 H36A 0.9900 .
C36 H36B 0.9900 .
C37 H37A 0.9800 .
C37 H37B 0.9800 .
C37 H37C 0.9800 .
C38 C39 1.529(9) .
C38 H38A 0.9900 .
C38 H38B 0.9900 .
C39 H39A 0.9800 .
C39 H39B 0.9800 .
C39 H39C 0.9800 .
C40 N7 1.354(7) .
C40 C41 1.387(8) .
C41 C42 1.383(8) .
C41 H41 0.9500 .
C42 C43 1.387(8) .
C42 H42 0.9500 .
C43 N7 1.389(7) .
C43 C44 1.408(8) .
C44 N8 1.288(7) .
C44 H44 0.9500 .
C45 C46 1.368(8) .
C45 N8 1.413(6) .
C45 C50 1.440(7) .
C46 C47 1.413(8) .
C46 H46 0.9500 .
C47 C48 1.330(8) .
C47 H47 0.9500 .
C48 C49 1.428(8) .
C48 H48 0.9500 .
C49 C51 1.386(7) .
C49 C50 1.446(7) .
C50 C52 1.397(7) .
C51 C53 1.383(7) .
C51 H51 0.9500 .
C52 C54 1.399(7) .
C52 H52 0.9500 .
C53 C55 1.423(7) .
C53 C54 1.442(7) .
C54 C58 1.450(7) .
C55 C56 1.342(8) .
C55 H55 0.9500 .
C56 C57 1.426(8) .
C56 H56 0.9500 .
C57 C58 1.347(7) .
C57 H57 0.9500 .
C58 N1 1.442(6) .
C59 N9 1.352(7) .
C59 C60 1.363(8) .
C59 H59 0.9500 .
C60 C61 1.331(10) .
C60 H60 0.9500 .
C61 C62 1.350(10) .
C61 H61 0.9500 .
C62 C63 1.382(8) .
C62 H62 0.9500 .
C63 N9 1.315(7) .
C63 H63 0.9500 .
C64 N10 1.329(7) .
C64 C65 1.357(9) .
C64 H64 0.9500 .
C65 C66 1.302(11) .
C65 H65 0.9500 .
C66 C67 1.308(11) .
C66 H66 0.9500 .
C67 C68 1.369(9) .
C67 H67 0.9500 .
C68 N10 1.345(8) .
C68 H68 0.9500 .
C69 N11 1.343(9) .
C69 C70 1.342(9) .
C69 H69 0.9500 .
C70 C71 1.365(10) .
C70 H70 0.9500 .
C71 C72 1.365(10) .
C71 H71 0.9500 .
C72 C73 1.366(9) .
C72 H72 0.9500 .
C73 N11 1.318(9) .
C73 H73 0.9500 .
C74 N12 1.325(9) .
C74 C75 1.358(9) .
C74 H74 0.9500 .
C75 C76 1.394(10) .
C75 H75 0.9500 .
C76 C77 1.341(10) .
C76 H76 0.9500 .
C77 C78 1.364(9) .
C77 H77 0.9500 .
C78 N12 1.325(8) .
C78 H78 0.9500 .
C79 N13 1.346(10) .
C79 C80 1.376(12) .
C79 H79 0.9500 .
C80 C81 1.318(13) .
C80 H80 0.9500 .
C81 C82 1.302(13) .
C81 H81 0.9500 .
C82 C83 1.328(12) .
C82 H82 0.9500 .
C83 N13 1.337(10) .
C83 H83 0.9500 .
C84 N14 1.307(10) .
C84 C85 1.366(14) .
C84 H84 0.9500 .
C85 C86 1.326(15) .
C85 H85 0.9500 .
C86 C87 1.273(15) .
C86 H86 0.9500 .
C87 C88 1.331(14) .
C87 H87 0.9500 .
C88 N14 1.312(11) .
C88 H88 0.9500 .
C89 C90 1.296(12) .
C89 N15 1.301(12) .
C89 H89 0.9500 .
C90 C91 1.340(13) .
C90 H90 0.9500 .
C91 C92 1.349(14) .
C91 H91 0.9500 .
C92 C93 1.355(15) .
C92 H92 0.9500 .
C93 N15 1.312(14) .
C93 H93 0.9500 .
C94 C95 1.304(15) .
C94 N16 1.296(18) .
C94 H94 0.9500 .
C95 C96 1.358(14) .
C95 H95 0.9500 .
C96 C97 1.292(15) .
C96 H96 0.9500 .
C97 C98 1.271(14) .
C97 H97 0.9500 .
C98 N16 1.20(2) .
C98 H98 0.9500 .
C99 C100 1.29(2) 2_676
C99 N17 1.340(17) .
C99 H99 0.9500 .
C100 C99 1.29(2) 2_676
C100 N17 1.298(18) .
C100 H100 0.9500 .
C102 C103 1.237(14) 2_755
C102 N18 1.318(16) .
C102 H102 0.9500 .
C103 C102 1.237(14) 2_755
C103 N18 1.369(17) .
C103 H103 0.9500 .
B1 U1 2.680(7) .
B1 H1A 1.04(2) .
B1 H1B 1.05(2) .
B1 H1C 1.06(2) .
B1 H1D 1.04(2) .
B2 U2 2.723(8) .
B2 Na1 2.931(7) .
B2 H2A 1.07(3) .
B2 H2B 1.08(3) .
B2 H2C 1.08(3) .
B2 H2D 1.07(3) .
B3 U2 2.948(6) .
B3 U1 2.977(6) .
B3 H3A 1.08(3) .
B3 H3B 1.10(3) .
B3 H3C 1.08(3) .
B3 H3D 1.08(3) .
N1 U1 2.638(4) .
N2 U1 2.476(4) .
N3 U1 2.480(4) .
N4 U1 2.592(4) .
N5 U2 2.618(4) .
N6 U2 2.499(4) .
N7 U2 2.496(4) .
N8 U2 2.630(4) .
N9 U1 2.698(4) .
N10 U2 2.709(4) .
N11 Na1 2.436(6) .
N12 Na1 2.428(6) .
N13 Na1 2.437(7) .
N14 Na1 2.482(7) .
U1 H1A 2.57(4) .
U1 H1B 2.51(4) .
U1 H1C 2.47(4) .
U1 H3A 2.502(18) .
U1 H3B 2.500(18) .
U2 H2A 2.59(4) .
U2 H2B 2.57(4) .
U2 H2C 2.47(4) .
U2 H3C 2.511(18) .
U2 H3D 2.500(18) .
Na1 H2A 2.62(4) .
Na1 H2D 2.42(4) .

loop_
_geom_torsion_atom_site_label_1
_geom_torsion_atom_site_label_2
_geom_torsion_atom_site_label_3
_geom_torsion_atom_site_label_4
_geom_torsion
_geom_torsion_site_symmetry_1
N1 C1 C2 N2 -1.5(9) .
N1 C1 C2 C3 173.8(6) .
N2 C2 C3 C4 0.1(8) .
C1 C2 C3 C4 -175.8(6) .
C2 C3 C4 C5 -0.2(8) .
C3 C4 C5 N2 0.3(8) .
C3 C4 C5 C6 -177.6(6) .
N2 C5 C6 C11 32.8(8) .
C4 C5 C6 C11 -149.6(6) .
N2 C5 C6 C9 155.0(5) .
C4 C5 C6 C9 -27.3(8) .
N2 C5 C6 C7 -85.8(6) .
C4 C5 C6 C7 91.8(7) .
C5 C6 C7 C8 -60.9(6) .
C11 C6 C7 C8 174.3(5) .
C9 C6 C7 C8 58.7(7) .
C5 C6 C9 C10 -64.0(6) .
C11 C6 C9 C10 62.8(6) .
C7 C6 C9 C10 177.0(5) .
C5 C6 C11 N3 -37.0(8) .
C9 C6 C11 N3 -160.3(5) .
C7 C6 C11 N3 83.4(6) .
C5 C6 C11 C12 151.2(6) .
C9 C6 C11 C12 27.9(8) .
C7 C6 C11 C12 -88.5(7) .
N3 C11 C12 C13 1.3(7) .
C6 C11 C12 C13 174.1(6) .
C11 C12 C13 C14 -0.5(7) .
C12 C13 C14 N3 -0.5(7) .
C12 C13 C14 C15 -179.3(6) .
N3 C14 C15 N4 0.4(9) .
C13 C14 C15 N4 179.0(6) .
N4 C16 C17 C18 179.5(5) .
C21 C16 C17 C18 1.3(8) .
C16 C17 C18 C19 0.1(8) .
C17 C18 C19 C20 -1.1(9) .
C18 C19 C20 C23 -178.0(5) .
C18 C19 C20 C21 0.7(8) .
C17 C16 C21 C22 177.0(5) .
N4 C16 C21 C22 -1.2(7) .
C17 C16 C21 C20 -1.7(7) .
N4 C16 C21 C20 -179.9(4) .
C23 C20 C21 C22 0.7(7) .
C19 C20 C21 C22 -178.1(5) .
C23 C20 C21 C16 179.4(5) .
C19 C20 C21 C16 0.7(7) .
C16 C21 C22 C25 -179.3(5) .
C20 C21 C22 C25 -0.6(7) .
C19 C20 C23 C24 177.6(5) .
C21 C20 C23 C24 -1.1(8) .
C20 C23 C24 C26 -178.6(5) .
C20 C23 C24 C25 1.4(8) .
C21 C22 C25 C29 178.2(5) .
C21 C22 C25 C24 0.9(7) .
C23 C24 C25 C22 -1.2(7) .
C26 C24 C25 C22 178.7(5) .
C23 C24 C25 C29 -178.7(5) .
C26 C24 C25 C29 1.3(7) .
C23 C24 C26 C27 177.5(6) .
C25 C24 C26 C27 -2.5(8) .
C24 C26 C27 C28 1.9(10) .
C26 C27 C28 C29 0.0(10) .
C27 C28 C29 N5 -178.8(5) .
C27 C28 C29 C25 -1.1(9) .
C22 C25 C29 C28 -176.8(5) .
C24 C25 C29 C28 0.5(7) .
C22 C25 C29 N5 0.7(8) .
C24 C25 C29 N5 178.0(4) .
N5 C30 C31 N6 -5.7(8) .
N5 C30 C31 C32 170.4(6) .
N6 C31 C32 C33 0.6(7) .
C30 C31 C32 C33 -175.9(6) .
C31 C32 C33 C34 -1.3(7) .
C32 C33 C34 N6 1.6(7) .
C32 C33 C34 C35 -179.8(5) .
N6 C34 C35 C40 57.3(7) .
C33 C34 C35 C40 -121.2(6) .
N6 C34 C35 C38 -60.4(6) .
C33 C34 C35 C38 121.1(6) .
N6 C34 C35 C36 178.0(5) .
C33 C34 C35 C36 -0.5(8) .
C34 C35 C36 C37 72.3(7) .
C40 C35 C36 C37 -167.3(6) .
C38 C35 C36 C37 -48.1(8) .
C34 C35 C38 C39 178.3(5) .
C40 C35 C38 C39 60.3(6) .
C36 C35 C38 C39 -59.5(7) .
C34 C35 C40 N7 -57.0(7) .
C38 C35 C40 N7 60.7(7) .
C36 C35 C40 N7 -178.8(5) .
C34 C35 C40 C41 125.2(6) .
C38 C35 C40 C41 -117.1(7) .
C36 C35 C40 C41 3.4(9) .
N7 C40 C41 C42 0.4(8) .
C35 C40 C41 C42 178.4(6) .
C40 C41 C42 C43 -0.6(8) .
C41 C42 C43 N7 0.7(8) .
C41 C42 C43 C44 -178.2(6) .
C42 C43 C44 N8 -175.3(6) .
N7 C43 C44 N8 5.8(9) .
N8 C45 C46 C47 176.3(5) .
C50 C45 C46 C47 -0.5(8) .
C45 C46 C47 C48 -0.6(9) .
C46 C47 C48 C49 0.4(9) .
C47 C48 C49 C51 179.0(5) .
C47 C48 C49 C50 0.8(8) .
C46 C45 C50 C52 179.4(5) .
N8 C45 C50 C52 2.6(8) .
C46 C45 C50 C49 1.7(7) .
N8 C45 C50 C49 -175.0(4) .
C51 C49 C50 C52 2.2(7) .
C48 C49 C50 C52 -179.6(5) .
C51 C49 C50 C45 179.9(4) .
C48 C49 C50 C45 -1.9(7) .
C48 C49 C51 C53 179.6(5) .
C50 C49 C51 C53 -2.2(8) .
C45 C50 C52 C54 -178.6(5) .
C49 C50 C52 C54 -1.0(7) .
C49 C51 C53 C55 -178.9(5) .
C49 C51 C53 C54 0.9(8) .
C50 C52 C54 C53 -0.3(7) .
C50 C52 C54 C58 177.9(5) .
C51 C53 C54 C52 0.4(7) .
C55 C53 C54 C52 -179.8(5) .
C51 C53 C54 C58 -178.0(5) .
C55 C53 C54 C58 1.9(7) .
C51 C53 C55 C56 177.7(6) .
C54 C53 C55 C56 -2.1(9) .
C53 C55 C56 C57 1.2(10) .
C55 C56 C57 C58 -0.2(10) .
C56 C57 C58 N1 -176.9(5) .
C56 C57 C58 C54 -0.1(9) .
C52 C54 C58 C57 -179.1(5) .
C53 C54 C58 C57 -0.8(8) .
C52 C54 C58 N1 -2.2(8) .
C53 C54 C58 N1 176.1(4) .
N9 C59 C60 C61 -3.7(12) .
C59 C60 C61 C62 3.6(12) .
C60 C61 C62 C63 0.2(12) .
C61 C62 C63 N9 -4.3(10) .
N10 C64 C65 C66 -7.4(13) .
C64 C65 C66 C67 6.2(14) .
C65 C66 C67 C68 -0.4(14) .
C66 C67 C68 N10 -4.6(13) .
N11 C69 C70 C71 -0.1(13) .
C69 C70 C71 C72 -0.8(13) .
C70 C71 C72 C73 1.9(13) .
C71 C72 C73 N11 -2.2(13) .
N12 C74 C75 C76 1.9(12) .
C74 C75 C76 C77 -1.4(12) .
C75 C76 C77 C78 -0.4(12) .
C76 C77 C78 N12 2.1(12) .
N13 C79 C80 C81 2.0(18) .
C79 C80 C81 C82 1.9(19) .
C80 C81 C82 C83 -5.5(19) .
C81 C82 C83 N13 5.4(19) .
N14 C84 C85 C86 -0.7(17) .
C84 C85 C86 C87 2(2) .
C85 C86 C87 C88 -4(2) .
C86 C87 C88 N14 6(3) .
N15 C89 C90 C91 -0.2(15) .
C89 C90 C91 C92 -2.4(14) .
C90 C91 C92 C93 2.3(15) .
C91 C92 C93 N15 0.3(16) .
N16 C94 C95 C96 -2.0(6) .
C94 C95 C96 C97 -1.5(6) .
C95 C96 C97 C98 3.0(12) .
C96 C97 C98 N16 -1.1(19) .
C2 C1 N1 C58 178.6(5) .
C2 C1 N1 U1 1.3(7) .
C57 C58 N1 C1 -98.8(6) .
C54 C58 N1 C1 84.3(6) .
C57 C58 N1 U1 77.9(6) .
C54 C58 N1 U1 -99.0(5) .
C4 C5 N2 C2 -0.3(6) .
C6 C5 N2 C2 177.7(5) .
C4 C5 N2 U1 173.7(4) .
C6 C5 N2 U1 -8.4(9) .
C3 C2 N2 C5 0.1(7) .
C1 C2 N2 C5 176.3(5) .
C3 C2 N2 U1 -175.4(4) .
C1 C2 N2 U1 0.7(7) .
C12 C11 N3 C14 -1.6(6) .
C6 C11 N3 C14 -174.6(5) .
C12 C11 N3 U1 -169.7(4) .
C6 C11 N3 U1 17.3(9) .
C13 C14 N3 C11 1.3(6) .
C15 C14 N3 C11 -179.8(5) .
C13 C14 N3 U1 172.5(4) .
C15 C14 N3 U1 -8.6(7) .
C14 C15 N4 C16 -179.6(5) .
C14 C15 N4 U1 7.7(7) .
C17 C16 N4 C15 112.2(6) .
C21 C16 N4 C15 -69.6(6) .
C17 C16 N4 U1 -76.1(6) .
C21 C16 N4 U1 102.1(5) .
C31 C30 N5 C29 177.0(5) .
C31 C30 N5 U2 -12.3(6) .
C28 C29 N5 C30 -112.8(6) .
C25 C29 N5 C30 69.6(7) .
C28 C29 N5 U2 78.5(6) .
C25 C29 N5 U2 -99.1(5) .
C33 C34 N6 C31 -1.2(6) .
C35 C34 N6 C31 -179.9(5) .
C33 C34 N6 U2 146.7(4) .
C35 C34 N6 U2 -32.1(8) .
C32 C31 N6 C34 0.4(6) .
C30 C31 N6 C34 177.2(5) .
C32 C31 N6 U2 -155.7(4) .
C30 C31 N6 U2 21.2(6) .
C41 C40 N7 C43 0.1(7) .
C35 C40 N7 C43 -178.1(5) .
C41 C40 N7 U2 -150.1(5) .
C35 C40 N7 U2 31.7(8) .
C42 C43 N7 C40 -0.5(7) .
C44 C43 N7 C40 178.6(5) .
C42 C43 N7 U2 157.3(4) .
C44 C43 N7 U2 -23.7(7) .
C43 C44 N8 C45 -178.7(5) .
C43 C44 N8 U2 14.2(7) .
C46 C45 N8 C44 116.7(6) .
C50 C45 N8 C44 -66.5(7) .
C46 C45 N8 U2 -78.5(6) .
C50 C45 N8 U2 98.3(5) .
C62 C63 N9 C59 4.2(9) .
C62 C63 N9 U1 -166.5(5) .
C60 C59 N9 C63 -0.2(9) .
C60 C59 N9 U1 170.5(5) .
C65 C64 N10 C68 2.3(10) .
C65 C64 N10 U2 178.9(6) .
C67 C68 N10 C64 3.5(10) .
C67 C68 N10 U2 -173.1(6) .
C72 C73 N11 C69 1.2(12) .
C72 C73 N11 Na1 175.9(6) .
C70 C69 N11 C73 0.0(12) .
C70 C69 N11 Na1 -174.1(6) .
C75 C74 N12 C78 -0.4(12) .
C75 C74 N12 Na1 171.8(6) .
C77 C78 N12 C74 -1.7(12) .
C77 C78 N12 Na1 -174.7(6) .
C82 C83 N13 C79 -1.4(15) .
C82 C83 N13 Na1 169.9(8) .
C80 C79 N13 C83 -2.2(15) .
C80 C79 N13 Na1 -173.5(8) .
C87 C88 N14 C84 -4.1(19) .
C87 C88 N14 Na1 175.5(12) .
C85 C84 N14 C88 1.6(15) .
C85 C84 N14 Na1 -177.9(7) .
C90 C89 N15 C93 2.8(15) .
C92 C93 N15 C89 -2.8(16) .
C97 C98 N16 C94 -2.3(19) .
C95 C94 N16 C98 3.8(13) .
C99 C100 N17 C99 -0.1(3) 2_676
C100 C99 N17 C100 0.1(4) 2_676
C103 C102 N18 C103 -0.2(4) 2_755
C102 C103 N18 C102 0.2(4) 2_755
C5 N2 U1 N3 -8.5(5) .
C2 N2 U1 N3 165.1(4) .
C5 N2 U1 N4 -19.3(6) .
C2 N2 U1 N4 154.3(3) .
C5 N2 U1 N1 -173.6(6) .
C2 N2 U1 N1 -0.1(3) .
C5 N2 U1 B1 86.3(6) .
C2 N2 U1 B1 -100.1(4) .
C5 N2 U1 N9 -179.9(5) .
C2 N2 U1 N9 -6.3(5) .
C5 N2 U1 B3 -92.3(6) .
C2 N2 U1 B3 81.3(4) .
C11 N3 U1 N2 3.7(5) .
C14 N3 U1 N2 -163.7(4) .
C11 N3 U1 N4 175.8(6) .
C14 N3 U1 N4 8.3(3) .
C11 N3 U1 N1 23.8(6) .
C14 N3 U1 N1 -143.6(3) .
C11 N3 U1 B1 -91.7(5) .
C14 N3 U1 B1 100.9(4) .
C11 N3 U1 N9 174.5(5) .
C14 N3 U1 N9 7.1(5) .
C11 N3 U1 B3 92.8(5) .
C14 N3 U1 B3 -74.7(4) .
C15 N4 U1 N2 2.8(5) .
C16 N4 U1 N2 -169.2(4) .
C15 N4 U1 N3 -8.3(4) .
C16 N4 U1 N3 179.7(4) .
C15 N4 U1 N1 134.6(4) .
C16 N4 U1 N1 -37.4(5) .
C15 N4 U1 B1 -103.7(4) .
C16 N4 U1 B1 84.4(4) .
C15 N4 U1 N9 170.9(4) .
C16 N4 U1 N9 -1.0(4) .
C15 N4 U1 B3 78.0(4) .
C16 N4 U1 B3 -94.0(4) .
C1 N1 U1 N2 -0.6(4) .
C58 N1 U1 N2 -177.4(5) .
C1 N1 U1 N3 -21.1(5) .
C58 N1 U1 N3 162.1(4) .
C1 N1 U1 N4 -147.5(4) .
C58 N1 U1 N4 35.6(5) .
C1 N1 U1 B1 92.5(4) .
C58 N1 U1 B1 -84.3(4) .
C1 N1 U1 N9 175.5(4) .
C58 N1 U1 N9 -1.3(4) .
C1 N1 U1 B3 -91.0(4) .
C58 N1 U1 B3 92.2(4) .
C63 N9 U1 N2 69.2(5) .
C59 N9 U1 N2 -100.9(5) .
C63 N9 U1 N3 -96.3(5) .
C59 N9 U1 N3 93.6(5) .
C63 N9 U1 N4 -97.5(4) .
C59 N9 U1 N4 92.4(4) .
C63 N9 U1 N1 63.2(4) .
C59 N9 U1 N1 -106.9(4) .
C63 N9 U1 B1 166.7(4) .
C59 N9 U1 B1 -3.4(4) .
C63 N9 U1 B3 -17.0(4) .
C59 N9 U1 B3 172.9(4) .
U2 B3 U1 N2 65(6) .
U2 B3 U1 N3 -6(6) .
U2 B3 U1 N4 -74(6) .
U2 B3 U1 N1 133(6) .
U2 B3 U1 B1 -96(7) .
U2 B3 U1 N9 -152(6) .
C40 N7 U2 N6 -2.7(5) .
C43 N7 U2 N6 -151.3(4) .
C40 N7 U2 N5 14.5(6) .
C43 N7 U2 N5 -134.1(4) .
C40 N7 U2 N8 169.2(6) .
C43 N7 U2 N8 20.6(4) .
C40 N7 U2 N10 168.6(5) .
C43 N7 U2 N10 20.0(5) .
C40 N7 U2 B2 -98.5(5) .
C43 N7 U2 B2 112.9(4) .
C40 N7 U2 B3 88.4(5) .
C43 N7 U2 B3 -60.2(4) .
C34 N6 U2 N7 2.7(5) .
C31 N6 U2 N7 149.1(4) .
C34 N6 U2 N5 -164.6(5) .
C31 N6 U2 N5 -18.3(3) .
C34 N6 U2 N8 -8.1(6) .
C31 N6 U2 N8 138.3(3) .
C34 N6 U2 N10 -168.7(4) .
C31 N6 U2 N10 -22.3(5) .
C34 N6 U2 B2 101.6(5) .
C31 N6 U2 B2 -112.1(4) .
C34 N6 U2 B3 -84.0(5) .
C31 N6 U2 B3 62.4(4) .
C30 N5 U2 N7 -1.8(4) .
C29 N5 U2 N7 167.5(4) .
C30 N5 U2 N6 15.9(3) .
C29 N5 U2 N6 -174.8(5) .
C30 N5 U2 N8 -132.0(4) .
C29 N5 U2 N8 37.4(6) .
C30 N5 U2 N10 -166.6(4) .
C29 N5 U2 N10 2.8(4) .
C30 N5 U2 B2 112.8(4) .
C29 N5 U2 B2 -77.9(4) .
C30 N5 U2 B3 -77.9(4) .
C29 N5 U2 B3 91.5(4) .
C44 N8 U2 N7 -18.1(4) .
C45 N8 U2 N7 176.1(5) .
C44 N8 U2 N6 -7.0(5) .
C45 N8 U2 N6 -172.8(4) .
C44 N8 U2 N5 127.1(4) .
C45 N8 U2 N5 -38.7(6) .
C44 N8 U2 N10 161.5(4) .
C45 N8 U2 N10 -4.3(4) .
C44 N8 U2 B2 -117.6(4) .
C45 N8 U2 B2 76.7(4) .
C44 N8 U2 B3 72.7(4) .
C45 N8 U2 B3 -93.1(4) .
C64 N10 U2 N7 -88.1(5) .
C68 N10 U2 N7 88.2(5) .
C64 N10 U2 N6 77.9(5) .
C68 N10 U2 N6 -105.8(5) .
C64 N10 U2 N5 74.0(4) .
C68 N10 U2 N5 -109.7(5) .
C64 N10 U2 N8 -88.7(4) .
C68 N10 U2 N8 87.6(5) .
C64 N10 U2 B2 173.0(5) .
C68 N10 U2 B2 -10.7(5) .
C64 N10 U2 B3 -7.9(4) .
C68 N10 U2 B3 168.5(5) .
Na1 B2 U2 N7 33.1(4) .
Na1 B2 U2 N6 -39.4(4) .
Na1 B2 U2 N5 -107.6(3) .
Na1 B2 U2 N8 100.2(4) .
Na1 B2 U2 N10 177.0(4) .
Na1 B2 U2 B3 172.4(8) .
U1 B3 U2 N7 -63(6) .
U1 B3 U2 N6 8(6) .
U1 B3 U2 N5 75(6) .
U1 B3 U2 N8 -130(6) .
U1 B3 U2 N10 152(6) .
U1 B3 U2 B2 156(6) .
C74 N12 Na1 N11 3.4(11) .
C78 N12 Na1 N11 175.5(6) .
C74 N12 Na1 N13 119.1(7) .
C78 N12 Na1 N13 -68.8(6) .
C74 N12 Na1 N14 -143.8(7) .
C78 N12 Na1 N14 28.3(6) .
C74 N12 Na1 B2 -40.6(7) .
C78 N12 Na1 B2 131.5(6) .
C73 N11 Na1 N12 179.4(6) .
C69 N11 Na1 N12 -6.7(11) .
C73 N11 Na1 N13 63.7(6) .
C69 N11 Na1 N13 -122.4(6) .
C73 N11 Na1 N14 -33.8(6) .
C69 N11 Na1 N14 140.1(6) .
C73 N11 Na1 B2 -136.9(6) .
C69 N11 Na1 B2 37.1(6) .
C83 N13 Na1 N12 -152.8(8) .
C79 N13 Na1 N12 17.9(8) .
C83 N13 Na1 N11 7.3(8) .
C79 N13 Na1 N11 177.9(8) .
C83 N13 Na1 N14 108.9(8) .
C79 N13 Na1 N14 -80.5(8) .
C83 N13 Na1 B2 -74.7(11) .
C79 N13 Na1 B2 95.9(10) .
C88 N14 Na1 N12 82.8(9) .
C84 N14 Na1 N12 -97.7(7) .
C88 N14 Na1 N11 -85.1(9) .
C84 N14 Na1 N11 94.4(7) .
C88 N14 Na1 N13 178.6(9) .
C84 N14 Na1 N13 -1.9(7) .
C88 N14 Na1 B2 -0.1(9) .
C84 N14 Na1 B2 179.4(7) .
U2 B2 Na1 N12 83.1(4) .
U2 B2 Na1 N11 -81.6(4) .
U2 B2 Na1 N13 2.6(9) .
U2 B2 Na1 N14 178.9(3) .
